data_4326004
loop_
_publ_author_name
'Jian Wang'
'Min Yang'
'Ming-Yan Pan'
'Sheng-Qing Xia'
'Xu-Tang Tao'
'Hua He'
'Gregory Darone'
'Svilen Bobev'

_publ_section_title
;
 Synthesis, Crystal and Electronic Structures, and Properties of the New
 Pnictide Semiconductors A2CdPn2 (A= Ca, Sr, Ba, Eu;Pn= P, As)
;
_journal_name_full 'Inorganic Chemistry'
_journal_page_first 8020
_journal_page_last 8027
_journal_paper_doi 10.1021/ic200286t
_journal_volume 50
_journal_year 2011
_chemical_formula_sum 'As2 Cd Sr2'
_chemical_formula_weight 437.48
_chemical_name_systematic
; 
 ? 
;
_space_group_IT_number 36
_symmetry_cell_setting orthorhombic
_symmetry_space_group_name_Hall 'C 2c -2'
_symmetry_space_group_name_H-M 'C m c 21'
_atom_sites_solution_primary direct
_atom_sites_solution_secondary difmap
_audit_creation_method SHELXL-97
_cell_angle_alpha 90.00
_cell_angle_beta 90.00
_cell_angle_gamma 90.00
_cell_formula_units_Z 4
_cell_length_a 4.4459(7)
_cell_length_b 16.904(3)
_cell_length_c 7.5885(11)
_cell_measurement_reflns_used 690
_cell_measurement_temperature 150(2)
_cell_measurement_theta_max 26.73
_cell_measurement_theta_min 2.41
_cell_volume 570.30(16)
_computing_cell_refinement 'APEX2 Software Suite (Bruker,2005)'
_computing_data_collection 'APEX2 Software Suite (Bruker,2005)'
_computing_data_reduction 'APEX2 Software Suite (Bruker,2005)'
_computing_molecular_graphics 'SHELXTL (Bruker, 1997)'
_computing_publication_material 'SHELXL-97 (Sheldrick, 1997)'
_computing_structure_refinement 'SHELXL-97 (Sheldrick, 1997)'
_computing_structure_solution 'SHELXS-97 (Sheldrick, 1990)'
_diffrn_ambient_temperature 150(2)
_diffrn_detector_area_resol_mean 8.3
_diffrn_measured_fraction_theta_full 1.000
_diffrn_measured_fraction_theta_max 1.000
_diffrn_measurement_device_type 'Bruker APEX2 CCD area-detector diffractometer'
_diffrn_measurement_method '\w scans'
_diffrn_radiation_monochromator graphite
_diffrn_radiation_source 'fine-focus sealed tube'
_diffrn_radiation_type MoK\a
_diffrn_radiation_wavelength 0.71073
_diffrn_reflns_av_R_equivalents 0.0514
_diffrn_reflns_av_sigmaI/netI 0.0513
_diffrn_reflns_limit_h_max 5
_diffrn_reflns_limit_h_min -5
_diffrn_reflns_limit_k_max 21
_diffrn_reflns_limit_k_min -21
_diffrn_reflns_limit_l_max 9
_diffrn_reflns_limit_l_min -9
_diffrn_reflns_number 3216
_diffrn_reflns_theta_full 26.73
_diffrn_reflns_theta_max 26.73
_diffrn_reflns_theta_min 2.41
_diffrn_standards_decay_% 0
_diffrn_standards_interval_count 0
_diffrn_standards_interval_time 0
_diffrn_standards_number 0
_exptl_absorpt_coefficient_mu 33.680
_exptl_absorpt_correction_T_max 0.7294
_exptl_absorpt_correction_T_min 0.4315
_exptl_absorpt_correction_type multi-scan
_exptl_absorpt_process_details 'APEX2 Software Suite (Bruker,2005)'
_exptl_crystal_colour Black
_exptl_crystal_density_diffrn 5.095
_exptl_crystal_description Needle
_exptl_crystal_F_000 760
_exptl_crystal_size_max 0.03
_exptl_crystal_size_mid 0.02
_exptl_crystal_size_min 0.01
_refine_diff_density_max 0.959
_refine_diff_density_min -0.997
_refine_diff_density_rms 0.202
_refine_ls_abs_structure_details 'Flack H D (1983), Acta Cryst. A39, 876-881'
_refine_ls_abs_structure_Flack 0.032(13)
_refine_ls_extinction_coef 0.00288(15)
_refine_ls_extinction_expression Fc^*^=kFc[1+0.001xFc^2^\l^3^/sin(2\q)]^-1/4^
_refine_ls_extinction_method SHELXL
_refine_ls_goodness_of_fit_ref 0.952
_refine_ls_matrix_type full
_refine_ls_number_parameters 33
_refine_ls_number_reflns 690
_refine_ls_number_restraints 1
_refine_ls_restrained_S_all 0.951
_refine_ls_R_factor_all 0.0270
_refine_ls_R_factor_gt 0.0238
_refine_ls_shift/su_max 0.000
_refine_ls_shift/su_mean 0.000
_refine_ls_structure_factor_coef Fsqd
_refine_ls_weighting_details 'calc w=1/[\s^2^(Fo^2^)+(0.0000P)^2^+0.0000P] where P=(Fo^2^+2Fc^2^)/3'
_refine_ls_weighting_scheme calc
_refine_ls_wR_factor_gt 0.0404
_refine_ls_wR_factor_ref 0.0414
_reflns_number_gt 646
_reflns_number_total 690
_reflns_threshold_expression >2sigma(I)
_cod_data_source_file ic200286t_si_001_4.cif
_cod_data_source_block 4
_cod_original_cell_volume 570.31(15)
_cod_original_sg_symbol_H-M 'C m c 21 '
_cod_database_code 4326004

loop_
_symmetry_equiv_pos_as_xyz
'x, y, z'
'-x, -y, z+1/2'
'x, -y, z+1/2'
'-x, y, z'
'x+1/2, y+1/2, z'
'-x+1/2, -y+1/2, z+1/2'
'x+1/2, -y+1/2, z+1/2'
'-x+1/2, y+1/2, z'

loop_
_atom_site_label
_atom_site_type_symbol
_atom_site_fract_x
_atom_site_fract_y
_atom_site_fract_z
_atom_site_U_iso_or_equiv
_atom_site_adp_type
_atom_site_occupancy
_atom_site_symmetry_multiplicity
_atom_site_calc_flag
_atom_site_refinement_flags
Sr1 Sr 0.0000 0.29708(6) 0.60524(14) 0.0118(3) Uani 1 2 d S
Sr2 Sr 0.0000 0.46603(6) 0.26552(13) 0.0087(2) Uani 1 2 d S
Cd Cd 0.0000 0.09575(4) 0.42212(10) 0.0099(2) Uani 1 2 d S
As1 As 0.0000 0.06294(6) 0.05872(14) 0.0084(3) Uani 1 2 d S
As2 As 0.0000 0.32509(6) 0.01404(15) 0.0102(3) Uani 1 2 d S

loop_
_atom_site_aniso_label
_atom_site_aniso_U_11
_atom_site_aniso_U_22
_atom_site_aniso_U_33
_atom_site_aniso_U_23
_atom_site_aniso_U_13
_atom_site_aniso_U_12
Sr1 0.0104(6) 0.0106(6) 0.0142(6) -0.0028(5) 0.000 0.000
Sr2 0.0083(5) 0.0110(6) 0.0069(6) 0.0006(4) 0.000 0.000
Cd 0.0079(4) 0.0105(4) 0.0114(5) -0.0013(4) 0.000 0.000
As1 0.0081(6) 0.0088(6) 0.0082(6) -0.0011(5) 0.000 0.000
As2 0.0081(6) 0.0093(6) 0.0132(7) 0.0012(5) 0.000 0.000

loop_
_atom_type_symbol
_atom_type_description
_atom_type_scat_dispersion_real
_atom_type_scat_dispersion_imag
_atom_type_scat_source
As As 0.0499 2.0058 'International Tables Vol C Tables 4.2.6.8 and 6.1.1.4'
Sr Sr -1.5307 3.2498 'International Tables Vol C Tables 4.2.6.8 and 6.1.1.4'
Cd Cd -0.8075 1.2024 'International Tables Vol C Tables 4.2.6.8 and 6.1.1.4'

loop_
_geom_angle_atom_site_label_1
_geom_angle_atom_site_label_2
_geom_angle_atom_site_label_3
_geom_angle
_geom_angle_site_symmetry_1
_geom_angle_site_symmetry_3
As2 Sr1 As2 91.16(4) 6_455 6
As2 Sr1 As2 108.66(3) 6_455 1_556
As2 Sr1 As2 108.66(3) 6 1_556
As2 Sr1 As1 160.56(5) 6_455 6
As2 Sr1 As1 88.32(2) 6 6
As2 Sr1 As1 89.86(3) 1_556 6
As2 Sr1 As1 88.32(2) 6_455 6_455
As2 Sr1 As1 160.56(5) 6 6_455
As2 Sr1 As1 89.86(3) 1_556 6_455
As1 Sr1 As1 85.79(4) 6 6_455
As2 Sr1 Cd 45.70(2) 6_455 .
As2 Sr1 Cd 45.70(2) 6 .
As2 Sr1 Cd 120.89(4) 1_556 .
As1 Sr1 Cd 129.04(3) 6 .
As1 Sr1 Cd 129.04(3) 6_455 .
As2 Sr1 Cd 152.67(4) 6_455 6
As2 Sr1 Cd 92.28(2) 6 6
As2 Sr1 Cd 44.910(19) 1_556 6
As1 Sr1 Cd 46.72(2) 6 6
As1 Sr1 Cd 97.07(3) 6_455 6
Cd Sr1 Cd 133.71(2) . 6
As2 Sr1 Cd 92.28(2) 6_455 6_455
As2 Sr1 Cd 152.67(4) 6 6_455
As2 Sr1 Cd 44.910(19) 1_556 6_455
As1 Sr1 Cd 97.07(3) 6 6_455
As1 Sr1 Cd 46.72(2) 6_455 6_455
Cd Sr1 Cd 133.71(2) . 6_455
Cd Sr1 Cd 72.88(3) 6 6_455
As2 Sr1 Sr2 110.10(3) 6_455 .
As2 Sr1 Sr2 110.10(3) 6 .
As2 Sr1 Sr2 123.39(4) 1_556 .
As1 Sr1 Sr2 52.39(2) 6 .
As1 Sr1 Sr2 52.39(2) 6_455 .
Cd Sr1 Sr2 115.72(4) . .
Cd Sr1 Sr2 94.08(3) 6 .
Cd Sr1 Sr2 94.08(3) 6_455 .
As2 Sr1 Sr2 134.39(2) 6_455 2_565
As2 Sr1 Sr2 134.39(2) 6 2_565
As2 Sr1 Sr2 64.43(3) 1_556 2_565
As1 Sr1 Sr2 48.56(2) 6 2_565
As1 Sr1 Sr2 48.56(2) 6_455 2_565
Cd Sr1 Sr2 174.68(4) . 2_565
Cd Sr1 Sr2 49.466(19) 6 2_565
Cd Sr1 Sr2 49.466(19) 6_455 2_565
Sr2 Sr1 Sr2 58.967(18) . 2_565
As2 Sr1 Sr1 44.42(2) 6_455 1_455
As2 Sr1 Sr1 135.58(2) 6 1_455
As2 Sr1 Sr1 90.0 1_556 1_455
As1 Sr1 Sr1 132.897(19) 6 1_455
As1 Sr1 Sr1 47.103(19) 6_455 1_455
Cd Sr1 Sr1 90.0 . 1_455
Cd Sr1 Sr1 126.441(13) 6 1_455
Cd Sr1 Sr1 53.559(13) 6_455 1_455
Sr2 Sr1 Sr1 90.0 . 1_455
Sr2 Sr1 Sr1 90.0 2_565 1_455
As2 Sr1 Sr1 135.58(2) 6_455 1_655
As2 Sr1 Sr1 44.42(2) 6 1_655
As2 Sr1 Sr1 90.0 1_556 1_655
As1 Sr1 Sr1 47.103(19) 6 1_655
As1 Sr1 Sr1 132.897(19) 6_455 1_655
Cd Sr1 Sr1 90.0 . 1_655
Cd Sr1 Sr1 53.559(13) 6 1_655
Cd Sr1 Sr1 126.441(13) 6_455 1_655
Sr2 Sr1 Sr1 90.0 . 1_655
Sr2 Sr1 Sr1 90.0 2_565 1_655
Sr1 Sr1 Sr1 180.00(5) 1_455 1_655
As2 Sr2 As1 95.37(3) . 5
As2 Sr2 As1 95.37(3) . 5_455
As1 Sr2 As1 88.84(4) 5 5_455
As2 Sr2 As1 108.48(3) . 6
As1 Sr2 As1 86.327(19) 5 6
As1 Sr2 As1 155.99(4) 5_455 6
As2 Sr2 As1 108.48(3) . 6_455
As1 Sr2 As1 155.99(4) 5 6_455
As1 Sr2 As1 86.327(19) 5_455 6_455
As1 Sr2 As1 88.59(4) 6 6_455
As2 Sr2 Cd 137.277(17) . 5
As1 Sr2 Cd 51.06(3) 5 5
As1 Sr2 Cd 107.63(3) 5_455 5
As1 Sr2 Cd 52.24(3) 6 5
As1 Sr2 Cd 108.48(4) 6_455 5
As2 Sr2 Cd 137.277(17) . 5_455
As1 Sr2 Cd 107.63(3) 5 5_455
As1 Sr2 Cd 51.06(3) 5_455 5_455
As1 Sr2 Cd 108.48(4) 6 5_455
As1 Sr2 Cd 52.24(3) 6_455 5_455
Cd Sr2 Cd 83.42(3) 5 5_455
As2 Sr2 Cd 46.95(2) . 6_454
As1 Sr2 Cd 103.02(4) 5 6_454
As1 Sr2 Cd 49.94(3) 5_455 6_454
As1 Sr2 Cd 153.81(4) 6 6_454
As1 Sr2 Cd 91.73(2) 6_455 6_454
Cd Sr2 Cd 149.69(4) 5 6_454
Cd Sr2 Cd 92.134(18) 5_455 6_454
As2 Sr2 Cd 46.95(2) . 6_554
As1 Sr2 Cd 49.94(3) 5 6_554
As1 Sr2 Cd 103.02(4) 5_455 6_554
As1 Sr2 Cd 91.73(2) 6 6_554
As1 Sr2 Cd 153.81(4) 6_455 6_554
Cd Sr2 Cd 92.134(18) 5 6_554
Cd Sr2 Cd 149.69(4) 5_455 6_554
Cd Sr2 Cd 76.75(3) 6_454 6_554
As2 Sr2 Sr1 80.77(4) . .
As1 Sr2 Sr1 135.556(19) 5 .
As1 Sr2 Sr1 135.556(19) 5_455 .
As1 Sr2 Sr1 54.37(3) 6 .
As1 Sr2 Sr1 54.37(3) 6_455 .
Cd Sr2 Sr1 104.41(3) 5 .
Cd Sr2 Sr1 104.41(3) 5_455 .
Cd Sr2 Sr1 105.73(3) 6_454 .
Cd Sr2 Sr1 105.73(3) 6_554 .
As2 Sr2 Sr2 145.54(5) . 2_565
As1 Sr2 Sr2 108.87(4) 5 2_565
As1 Sr2 Sr2 108.87(4) 5_455 2_565
As1 Sr2 Sr2 51.36(2) 6 2_565
As1 Sr2 Sr2 51.36(2) 6_455 2_565
Cd Sr2 Sr2 57.95(3) 5 2_565
Cd Sr2 Sr2 57.95(3) 5_455 2_565
Cd Sr2 Sr2 141.352(14) 6_454 2_565
Cd Sr2 Sr2 141.352(14) 6_554 2_565
Sr1 Sr2 Sr2 64.77(3) . 2_565
As2 Sr2 Sr2 68.15(3) . 2_564
As1 Sr2 Sr2 51.51(3) 5 2_564
As1 Sr2 Sr2 51.51(3) 5_455 2_564
As1 Sr2 Sr2 135.53(2) 6 2_564
As1 Sr2 Sr2 135.53(2) 6_455 2_564
Cd Sr2 Sr2 98.64(3) 5 2_564
Cd Sr2 Sr2 98.64(3) 5_455 2_564
Cd Sr2 Sr2 52.265(18) 6_454 2_564
Cd Sr2 Sr2 52.265(18) 6_554 2_564
Sr1 Sr2 Sr2 148.91(4) . 2_564
Sr2 Sr2 Sr2 146.32(6) 2_565 2_564
As2 Cd As2 111.66(5) 6 6_455
As2 Cd As1 110.65(3) 6 .
As2 Cd As1 110.65(3) 6_455 .
As2 Cd As1 111.78(3) 6 2
As2 Cd As1 111.78(3) 6_455 2
As1 Cd As1 99.75(3) . 2
As2 Cd Sr2 165.87(3) 6 5_445
As2 Cd Sr2 82.46(2) 6_455 5_445
As1 Cd Sr2 61.44(3) . 5_445
As1 Cd Sr2 61.05(2) 2 5_445
As2 Cd Sr2 82.46(2) 6 5_545
As2 Cd Sr2 165.87(3) 6_455 5_545
As1 Cd Sr2 61.44(3) . 5_545
As1 Cd Sr2 61.05(2) 2 5_545
Sr2 Cd Sr2 83.42(3) 5_445 5_545
As2 Cd Sr2 56.13(3) 6 6
As2 Cd Sr2 118.03(4) 6_455 6
As1 Cd Sr2 130.99(2) . 6
As1 Cd Sr2 57.70(2) 2 6
Sr2 Cd Sr2 118.72(3) 5_445 6
Sr2 Cd Sr2 69.780(16) 5_545 6
As2 Cd Sr2 118.03(4) 6 6_455
As2 Cd Sr2 56.13(3) 6_455 6_455
As1 Cd Sr2 130.99(2) . 6_455
As1 Cd Sr2 57.70(2) 2 6_455
Sr2 Cd Sr2 69.780(16) 5_445 6_455
Sr2 Cd Sr2 118.72(3) 5_545 6_455
Sr2 Cd Sr2 76.75(3) 6 6_455
As2 Cd Sr1 56.00(2) 6 .
As2 Cd Sr1 56.00(2) 6_455 .
As1 Cd Sr1 123.58(4) . .
As1 Cd Sr1 136.66(4) 2 .
Sr2 Cd Sr1 137.910(15) 5_445 .
Sr2 Cd Sr1 137.910(15) 5_545 .
Sr2 Cd Sr1 89.71(3) 6 .
Sr2 Cd Sr1 89.71(3) 6_455 .
As2 Cd Sr1 114.66(4) 6 6_454
As2 Cd Sr1 55.55(3) 6_455 6_454
As1 Cd Sr1 57.69(3) . 6_454
As1 Cd Sr1 133.09(2) 2 6_454
Sr2 Cd Sr1 72.18(2) 5_445 6_454
Sr2 Cd Sr1 118.97(3) 5_545 6_454
Sr2 Cd Sr1 167.82(3) 6 6_454
Sr2 Cd Sr1 103.888(18) 6_455 6_454
Sr1 Cd Sr1 78.156(18) . 6_454
As2 Cd Sr1 55.55(3) 6 6_554
As2 Cd Sr1 114.66(4) 6_455 6_554
As1 Cd Sr1 57.69(3) . 6_554
As1 Cd Sr1 133.09(2) 2 6_554
Sr2 Cd Sr1 118.97(3) 5_445 6_554
Sr2 Cd Sr1 72.18(2) 5_545 6_554
Sr2 Cd Sr1 103.888(18) 6 6_554
Sr2 Cd Sr1 167.82(3) 6_455 6_554
Sr1 Cd Sr1 78.156(18) . 6_554
Sr1 Cd Sr1 72.88(3) 6_454 6_554
Cd As1 Cd 122.50(4) . 2_554
Cd As1 Sr2 67.50(3) . 5_545
Cd As1 Sr2 72.36(3) 2_554 5_545
Cd As1 Sr2 67.50(3) . 5_445
Cd As1 Sr2 72.36(3) 2_554 5_445
Sr2 As1 Sr2 88.84(4) 5_545 5_445
Cd As1 Sr2 135.69(2) . 6_454
Cd As1 Sr2 66.71(3) 2_554 6_454
Sr2 As1 Sr2 139.01(4) 5_545 6_454
Sr2 As1 Sr2 77.128(18) 5_445 6_454
Cd As1 Sr2 135.69(2) . 6_554
Cd As1 Sr2 66.71(3) 2_554 6_554
Sr2 As1 Sr2 77.128(18) 5_545 6_554
Sr2 As1 Sr2 139.01(4) 5_445 6_554
Sr2 As1 Sr2 88.59(4) 6_454 6_554
Cd As1 Sr1 75.59(3) . 6_554
Cd As1 Sr1 135.63(2) 2_554 6_554
Sr2 As1 Sr1 81.02(2) 5_545 6_554
Sr2 As1 Sr1 142.82(4) 5_445 6_554
Sr2 As1 Sr1 131.48(4) 6_454 6_554
Sr2 As1 Sr1 73.24(3) 6_554 6_554
Cd As1 Sr1 75.59(3) . 6_454
Cd As1 Sr1 135.63(2) 2_554 6_454
Sr2 As1 Sr1 142.82(4) 5_545 6_454
Sr2 As1 Sr1 81.02(2) 5_445 6_454
Sr2 As1 Sr1 73.24(3) 6_454 6_454
Sr2 As1 Sr1 131.48(4) 6_554 6_454
Sr1 As1 Sr1 85.79(4) 6_554 6_454
Cd As2 Cd 111.66(5) 6_554 6_454
Cd As2 Sr2 76.91(3) 6_554 .
Cd As2 Sr2 76.91(3) 6_454 .
Cd As2 Sr1 168.29(4) 6_554 6_454
Cd As2 Sr1 78.30(2) 6_454 6_454
Sr2 As2 Sr1 112.27(3) . 6_454
Cd As2 Sr1 78.30(2) 6_554 6_554
Cd As2 Sr1 168.29(4) 6_454 6_554
Sr2 As2 Sr1 112.27(3) . 6_554
Sr1 As2 Sr1 91.16(4) 6_454 6_554
Cd As2 Sr1 79.54(3) 6_554 1_554
Cd As2 Sr1 79.54(3) 6_454 1_554
Sr2 As2 Sr1 137.37(4) . 1_554
Sr1 As2 Sr1 96.88(3) 6_454 1_554
Sr1 As2 Sr1 96.88(3) 6_554 1_554
Cd As2 Sr2 55.83(2) 6_554 2_564
Cd As2 Sr2 55.83(2) 6_454 2_564
Sr2 As2 Sr2 66.80(2) . 2_564
Sr1 As2 Sr2 133.64(2) 6_454 2_564
Sr1 As2 Sr2 133.64(2) 6_554 2_564
Sr1 As2 Sr2 70.57(3) 1_554 2_564
Cd As2 Sr1 108.09(3) 6_554 .
Cd As2 Sr1 108.09(3) 6_454 .
Sr2 As2 Sr1 57.33(3) . .
Sr1 As2 Sr1 73.09(3) 6_454 .
Sr1 As2 Sr1 73.09(3) 6_554 .
Sr1 As2 Sr1 165.30(4) 1_554 .
Sr2 As2 Sr1 124.13(3) 2_564 .

loop_
_geom_bond_atom_site_label_1
_geom_bond_atom_site_label_2
_geom_bond_distance
_geom_bond_site_symmetry_2
Sr1 As2 3.1123(11) 6_455
Sr1 As2 3.1123(11) 6
Sr1 As2 3.1381(17) 1_556
Sr1 As1 3.2657(12) 6
Sr1 As1 3.2657(12) 6_455
Sr1 Cd 3.6762(13) .
Sr1 Cd 3.7424(11) 6
Sr1 Cd 3.7424(11) 6_455
Sr1 Sr2 3.8474(15) .
Sr1 Sr2 4.1850(15) 2_565
Sr1 Sr1 4.4459(7) 1_455
Sr1 Sr1 4.4459(7) 1_655
Sr2 As2 3.0525(15) .
Sr2 As1 3.1761(11) 5
Sr2 As1 3.1761(11) 5_455
Sr2 As1 3.1830(11) 6
Sr2 As1 3.1830(11) 6_455
Sr2 Cd 3.3410(10) 5
Sr2 Cd 3.3410(10) 5_455
Sr2 Cd 3.5809(11) 6_454
Sr2 Cd 3.5809(11) 6_554
Sr2 Sr2 3.9643(8) 2_565
Sr2 Sr2 3.9642(8) 2_564
Cd As2 2.6867(8) 6
Cd As2 2.6867(8) 6_455
Cd As1 2.8129(14) .
Cd As1 2.8759(13) 2
Cd Sr2 3.3410(10) 5_445
Cd Sr2 3.3410(10) 5_545
Cd Sr2 3.5809(11) 6
Cd Sr2 3.5809(11) 6_455
Cd Sr1 3.7424(11) 6_454
Cd Sr1 3.7424(11) 6_554
As1 Cd 2.8759(14) 2_554
As1 Sr2 3.1761(11) 5_545
As1 Sr2 3.1761(11) 5_445
As1 Sr2 3.1830(11) 6_454
As1 Sr2 3.1830(11) 6_554
As1 Sr1 3.2657(12) 6_554
As1 Sr1 3.2657(12) 6_454
As2 Cd 2.6867(8) 6_554
As2 Cd 2.6867(8) 6_454
As2 Sr1 3.1123(11) 6_454
As2 Sr1 3.1123(11) 6_554
As2 Sr1 3.1381(17) 1_554
As2 Sr2 4.0030(15) 2_564
